data_7224073
loop_
_publ_author_name
'Zhang, Han'
'Yan, Zhi-Hao'
'Luo, Yun'
'Zheng, Xiu-Ying'
'Kong, Xiang-Jian'
'Long, La-Sheng'
'Zheng, Lan-Sun'

_publ_section_title
;
 Anion-controlled assembly of a series of heterometallic 3d--4f compounds
 with 0D cluster, 1D chain, 2D network and 3D frameworks
;
_journal_issue 22
_journal_name_full CrystEngComm
_journal_page_first 4142
_journal_paper_doi 10.1039/C5CE02503F
_journal_volume 18
_journal_year 2016
_chemical_formula_sum 'C168 H432 Cl18 La12 N24 Ni15 O276'
_chemical_formula_weight 10391.05
_chemical_name_systematic
;
?
;
_space_group_IT_number 221
_symmetry_cell_setting cubic
_symmetry_space_group_name_Hall '-P 4 2 3'
_symmetry_space_group_name_H-M 'P m -3 m'
_atom_sites_solution_hydrogens geom
_atom_sites_solution_primary direct
_atom_sites_solution_secondary difmap
_audit_block_doi 10.5517/ccszw6t
_audit_creation_method SHELXL-97
_audit_update_record
;
2009-08-18 deposited with the CCDC.
2016-01-29 downloaded from the CCDC.
;
_cell_angle_alpha 90.00
_cell_angle_beta 90.00
_cell_angle_gamma 90.00
_cell_formula_units_Z 1
_cell_length_a 21.0408(13)
_cell_length_b 21.0408(13)
_cell_length_c 21.0408(13)
_cell_measurement_reflns_used 8408
_cell_measurement_temperature 173(2)
_cell_measurement_theta_max 28.22
_cell_measurement_theta_min 2.16
_cell_volume 9315.1(10)
_computing_cell_refinement 'Bruker SMART'
_computing_data_collection 'Bruker SMART'
_computing_data_reduction 'Bruker SAINT'
_computing_molecular_graphics 'Bruker SHELXTL'
_computing_publication_material 'Bruker SHELXTL'
_computing_structure_refinement 'SHELXL-97 (Sheldrick, 1997)'
_computing_structure_solution 'SHELXS-97 (Sheldrick, 1990)'
_diffrn_ambient_temperature 173(2)
_diffrn_measured_fraction_theta_full 0.981
_diffrn_measured_fraction_theta_max 0.981
_diffrn_measurement_device_type 'CCD area detector'
_diffrn_measurement_method 'phi and omega scans'
_diffrn_radiation_monochromator graphite
_diffrn_radiation_source 'fine-focus sealed tube'
_diffrn_radiation_type MoK\a
_diffrn_radiation_wavelength 0.71073
_diffrn_reflns_av_R_equivalents 0.0514
_diffrn_reflns_av_sigmaI/netI 0.0137
_diffrn_reflns_limit_h_max 25
_diffrn_reflns_limit_h_min -24
_diffrn_reflns_limit_k_max 25
_diffrn_reflns_limit_k_min -25
_diffrn_reflns_limit_l_max 25
_diffrn_reflns_limit_l_min -24
_diffrn_reflns_number 65636
_diffrn_reflns_theta_full 25.00
_diffrn_reflns_theta_max 25.00
_diffrn_reflns_theta_min 1.37
_exptl_absorpt_coefficient_mu 2.332
_exptl_absorpt_correction_T_max 0.5933
_exptl_absorpt_correction_T_min 0.5933
_exptl_absorpt_correction_type multi-scan
_exptl_absorpt_process_details sadabs
_exptl_crystal_colour blue
_exptl_crystal_density_diffrn 1.852
_exptl_crystal_density_meas ?
_exptl_crystal_density_method 'not measured'
_exptl_crystal_description block
_exptl_crystal_F_000 5226
_exptl_crystal_size_max 0.25
_exptl_crystal_size_mid 0.25
_exptl_crystal_size_min 0.25
_refine_diff_density_max 2.245
_refine_diff_density_min -0.769
_refine_diff_density_rms 0.162
_refine_ls_extinction_method none
_refine_ls_goodness_of_fit_ref 1.036
_refine_ls_hydrogen_treatment constr
_refine_ls_matrix_type full
_refine_ls_number_parameters 169
_refine_ls_number_reflns 1651
_refine_ls_number_restraints 1
_refine_ls_restrained_S_all 1.036
_refine_ls_R_factor_all 0.0644
_refine_ls_R_factor_gt 0.0637
_refine_ls_shift/su_max 0.023
_refine_ls_shift/su_mean 0.002
_refine_ls_structure_factor_coef Fsqd
_refine_ls_weighting_details 'calc w=1/[\s^2^(Fo^2^)+(0.0966P)^2^+86.5993P] where P=(Fo^2^+2Fc^2^)/3'
_refine_ls_weighting_scheme calc
_refine_ls_wR_factor_gt 0.1716
_refine_ls_wR_factor_ref 0.1724
_reflns_number_gt 1621
_reflns_number_total 1651
_reflns_threshold_expression >2sigma(I)
_cod_data_source_file c5ce02503f2.cif
_cod_data_source_block complex1
_cod_depositor_comments
;
The following automatic conversions were performed:

'_symmetry_cell_setting' value 'Cubic' changed to 'cubic' according
to
/usr/data/users/saulius/crontab/automatic-downloads/rss-feeds/RSC/lib/dictionaries/cif_core.dic
dictionary named 'cif_core.dic' version 2.4.2 from 2011-04-26.

'_exptl_crystal_density_meas' value 'not measured' was changed to '?'
- the value is perceived as not measured.

Automatic conversion script
Id: cif_fix_values 4268 2015-11-12 08:31:59Z antanas 

 Adding full bibliography for 7224073--7224079.cif.
;
_cod_original_sg_symbol_H-M Pm-3m
_cod_database_code 7224073
_platon_complex1_details
;
SQUEEZE removed 4 disordered ClO4- anions and 30 disordered water molecules
per formula unit. This valueis calculated based upon elemental analysis
data.
;

loop_
_symmetry_equiv_pos_as_xyz
'x, y, z'
'-x, -y, z'
'-x, y, -z'
'x, -y, -z'
'z, x, y'
'z, -x, -y'
'-z, -x, y'
'-z, x, -y'
'y, z, x'
'-y, z, -x'
'y, -z, -x'
'-y, -z, x'
'y, x, -z'
'-y, -x, -z'
'y, -x, z'
'-y, x, z'
'x, z, -y'
'-x, z, y'
'-x, -z, -y'
'x, -z, y'
'z, y, -x'
'z, -y, x'
'-z, y, x'
'-z, -y, -x'
'-x, -y, -z'
'x, y, -z'
'x, -y, z'
'-x, y, z'
'-z, -x, -y'
'-z, x, y'
'z, x, -y'
'z, -x, y'
'-y, -z, -x'
'y, -z, x'
'-y, z, x'
'y, z, -x'
'-y, -x, z'
'y, x, z'
'-y, x, -z'
'y, -x, -z'
'-x, -z, y'
'x, -z, -y'
'x, z, y'
'-x, z, -y'
'-z, -y, x'
'-z, y, -x'
'z, -y, -x'
'z, y, x'

loop_
_atom_site_label
_atom_site_type_symbol
_atom_site_fract_x
_atom_site_fract_y
_atom_site_fract_z
_atom_site_U_iso_or_equiv
_atom_site_adp_type
_atom_site_occupancy
_atom_site_symmetry_multiplicity
_atom_site_calc_flag
_atom_site_refinement_flags
_atom_site_disorder_group
La1 La 0.5000 0.20644(2) -0.20644(2) 0.03567(15) Uani 1 4 d S .
Ni1 Ni 0.32548(5) 0.32548(5) 0.0000 0.0399(3) Uani 1 4 d S .
Ni2 Ni 0.5000 0.5000 0.0000 0.0317(5) Uani 1 16 d SD .
Cl1 Cl 0.21739(8) 0.21739(8) 0.21739(8) 0.0429(6) Uani 1 6 d S .
Cl2 Cl 0.3885(2) 0.0000 0.0000 0.0628(11) Uani 1 8 d S .
N1 N 0.3222(3) 0.2296(3) 0.0000 0.078(3) Uani 1 2 d S .
C1 C 0.3518(6) 0.1981(5) -0.0444(5) 0.053(3) Uani 0.466(4) 1 d P 1
H1A H 0.3227 0.1665 -0.0637 0.064 Uiso 0.466(4) 1 calc PR 1
H1B H 0.3884 0.1750 -0.0259 0.064 Uiso 0.466(4) 1 calc PR 1
C2 C 0.3742(4) 0.2427(6) -0.0933(5) 0.041(3) Uani 0.466(4) 1 d P 1
O1 O 0.4061(3) 0.2197(4) -0.1354(3) 0.052(2) Uani 0.466(4) 1 d P 1
O2 O 0.3572(4) 0.3000(4) -0.0877(3) 0.048(2) Uani 0.466(4) 1 d P 1
C1' C 0.3606(7) 0.2194(6) -0.0724(5) 0.058(4) Uani 0.534(4) 1 d P 2
H1'A H 0.3756 0.1751 -0.0770 0.070 Uiso 0.534(4) 1 calc PR 2
H1'B H 0.3315 0.2293 -0.1080 0.070 Uiso 0.534(4) 1 calc PR 2
C2' C 0.4167(5) 0.2654(5) -0.0718(5) 0.054(3) Uani 0.534(4) 1 d P 2
O1' O 0.4610(4) 0.2543(5) -0.1097(5) 0.089(3) Uani 0.534(4) 1 d P 2
O2' O 0.4149(3) 0.3124(4) -0.0367(3) 0.062(2) Uani 0.534(4) 1 d P 2
C3 C 0.2529(5) 0.2146(5) -0.0245(4) 0.042(2) Uani 0.50 1 d P .
C4 C 0.2371(7) 0.1431(5) -0.0221(5) 0.067(4) Uani 0.50 1 d P .
C5 C 0.1660(6) 0.1324(7) -0.0299(6) 0.078(4) Uani 0.50 1 d P .
O3W O 0.5000 0.1158(3) -0.1158(3) 0.069(2) Uani 1 4 d S .
O2W O 0.5000 0.2231(5) -0.3292(4) 0.110(3) Uani 1 2 d S .
O1W O 0.3933(4) 0.2493(3) -0.2493(3) 0.177(4) Uani 1 2 d S .
O3 O 0.2548(5) 0.1789(4) 0.1789(4) 0.148(4) Uani 1 2 d S .
O4 O 0.2543(8) 0.2543(8) 0.2543(8) 0.308(14) Uani 1 6 d S .
O5 O 0.3270(15) 0.0000 0.0000 0.231(18) Uani 1 8 d S .
O6 O 0.4092(10) 0.0398(5) -0.0398(5) 0.243(8) Uani 0.75 2 d SP .
O5W O 0.5000 0.6023(9) -0.0635(9) 0.116(6) Uani 0.50 2 d SP .
O5W' O 0.5000 0.6116(16) 0.0000 0.065(10) Uani 0.25 4 d SP .
O4W O 0.5000 0.5000 0.1066(4) 0.18(2) Uiso 0.50 8 d SPD .

loop_
_atom_site_aniso_label
_atom_site_aniso_U_11
_atom_site_aniso_U_22
_atom_site_aniso_U_33
_atom_site_aniso_U_23
_atom_site_aniso_U_13
_atom_site_aniso_U_12
La1 0.0272(2) 0.03992(19) 0.03992(19) -0.0134(2) 0.000 0.000
Ni1 0.0438(4) 0.0438(4) 0.0321(6) 0.000 0.000 0.0153(5)
Ni2 0.0207(6) 0.0207(6) 0.0537(13) 0.000 0.000 0.000
Cl1 0.0429(6) 0.0429(6) 0.0429(6) 0.0031(7) 0.0031(7) 0.0031(7)
Cl2 0.062(2) 0.0631(14) 0.0631(14) 0.000 0.000 0.000
N1 0.041(3) 0.041(3) 0.152(8) 0.000 0.000 0.012(3)
C1 0.077(7) 0.050(6) 0.032(5) -0.013(4) 0.003(5) 0.035(5)
C2 0.026(4) 0.068(7) 0.027(5) -0.002(5) 0.007(4) 0.016(4)
O1 0.030(3) 0.085(5) 0.041(4) -0.017(4) 0.006(3) 0.001(4)
O2 0.063(5) 0.053(4) 0.029(3) -0.002(3) 0.011(3) 0.015(4)
C1' 0.104(9) 0.056(6) 0.015(4) -0.005(4) 0.001(5) 0.023(6)
C2' 0.038(5) 0.063(6) 0.060(6) -0.015(5) 0.013(4) 0.013(4)
O1' 0.057(5) 0.122(7) 0.087(6) -0.042(5) 0.015(4) 0.022(5)
O2' 0.057(4) 0.079(5) 0.050(4) -0.021(4) 0.004(3) 0.023(4)
C3 0.043(5) 0.051(5) 0.034(4) -0.002(4) -0.003(3) 0.001(4)
C4 0.119(10) 0.046(6) 0.036(5) -0.003(4) 0.008(5) -0.011(7)
C5 0.081(8) 0.084(8) 0.069(7) -0.021(6) -0.008(6) -0.009(7)
O3W 0.060(5) 0.074(3) 0.074(3) 0.014(5) 0.000 0.000
O2W 0.119(6) 0.135(7) 0.075(5) -0.001(5) 0.000 0.000
O1W 0.072(5) 0.229(5) 0.229(5) 0.154(7) -0.016(3) 0.016(3)
O3 0.133(7) 0.156(5) 0.156(5) 0.022(7) 0.065(5) 0.065(5)
O4 0.308(14) 0.308(14) 0.308(14) -0.105(12) -0.105(12) -0.105(12)
O5 0.13(2) 0.28(3) 0.28(3) 0.000 0.000 0.000
O6 0.225(17) 0.251(9) 0.251(9) 0.162(11) 0.051(8) -0.051(8)
O5W 0.099(11) 0.124(13) 0.126(13) 0.058(11) 0.000 0.000
O5W' 0.019(12) 0.07(2) 0.11(3) 0.000 0.000 0.000

loop_
_atom_type_symbol
_atom_type_description
_atom_type_scat_dispersion_real
_atom_type_scat_dispersion_imag
_atom_type_scat_source
C C 0.0033 0.0016 'International Tables Vol C Tables 4.2.6.8 and 6.1.1.4'
H H 0.0000 0.0000 'International Tables Vol C Tables 4.2.6.8 and 6.1.1.4'
N N 0.0061 0.0033 'International Tables Vol C Tables 4.2.6.8 and 6.1.1.4'
O O 0.0106 0.0060 'International Tables Vol C Tables 4.2.6.8 and 6.1.1.4'
Cl Cl 0.1484 0.1585 'International Tables Vol C Tables 4.2.6.8 and 6.1.1.4'
Ni Ni 0.3393 1.1124 'International Tables Vol C Tables 4.2.6.8 and 6.1.1.4'
La La -0.2871 2.4523 'International Tables Vol C Tables 4.2.6.8 and 6.1.1.4'

loop_
_citation_id
_citation_doi
_citation_year
1 10.1002/chem.200903430 2010

loop_
_geom_angle_atom_site_label_1
_geom_angle_atom_site_label_2
_geom_angle_atom_site_label_3
_geom_angle
_geom_angle_site_symmetry_1
_geom_angle_site_symmetry_3
O1' La1 O1' 144.9(5) 28_655 42
O1' La1 O1' 39.7(4) 28_655 .
O1' La1 O1' 126.0(5) 42 .
O1' La1 O1' 126.0(5) 28_655 19_655
O1' La1 O1' 39.7(4) 42 19_655
O1' La1 O1' 144.9(5) . 19_655
O1' La1 O1 127.8(3) 28_655 42
O1' La1 O1 34.8(3) 42 42
O1' La1 O1 94.3(3) . 42
O1' La1 O1 73.6(3) 19_655 42
O1' La1 O1 34.8(3) 28_655 28_655
O1' La1 O1 127.8(3) 42 28_655
O1' La1 O1 73.6(3) . 28_655
O1' La1 O1 94.3(3) 19_655 28_655
O1 La1 O1 139.6(4) 42 28_655
O1' La1 O1 73.6(3) 28_655 .
O1' La1 O1 94.3(3) 42 .
O1' La1 O1 34.8(3) . .
O1' La1 O1 127.8(3) 19_655 .
O1 La1 O1 60.4(4) 42 .
O1 La1 O1 104.8(3) 28_655 .
O1' La1 O1 94.3(3) 28_655 19_655
O1' La1 O1 73.6(3) 42 19_655
O1' La1 O1 127.8(3) . 19_655
O1' La1 O1 34.8(3) 19_655 19_655
O1 La1 O1 104.8(3) 42 19_655
O1 La1 O1 60.4(4) 28_655 19_655
O1 La1 O1 139.6(4) . 19_655
O1' La1 O1W 116.4(2) 28_655 .
O1' La1 O1W 81.6(2) 42 .
O1' La1 O1W 81.6(2) . .
O1' La1 O1W 116.4(2) 19_655 .
O1 La1 O1W 58.7(2) 42 .
O1 La1 O1W 149.25(19) 28_655 .
O1 La1 O1W 58.7(2) . .
O1 La1 O1W 149.25(19) 19_655 .
O1' La1 O1W 81.6(2) 28_655 28_655
O1' La1 O1W 116.4(2) 42 28_655
O1' La1 O1W 116.4(2) . 28_655
O1' La1 O1W 81.6(2) 19_655 28_655
O1 La1 O1W 149.25(19) 42 28_655
O1 La1 O1W 58.7(2) 28_655 28_655
O1 La1 O1W 149.25(19) . 28_655
O1 La1 O1W 58.7(2) 19_655 28_655
O1W La1 O1W 120.9(4) . 28_655
O1' La1 O2W 141.2(3) 28_655 .
O1' La1 O2W 72.5(3) 42 .
O1' La1 O2W 141.2(3) . .
O1' La1 O2W 72.5(3) 19_655 .
O1 La1 O2W 88.3(2) 42 .
O1 La1 O2W 125.41(18) 28_655 .
O1 La1 O2W 125.41(18) . .
O1 La1 O2W 88.3(2) 19_655 .
O1W La1 O2W 66.89(17) . .
O1W La1 O2W 66.89(17) 28_655 .
O1' La1 O2W 72.5(3) 28_655 42
O1' La1 O2W 141.2(3) 42 42
O1' La1 O2W 72.5(3) . 42
O1' La1 O2W 141.2(3) 19_655 42
O1 La1 O2W 125.41(18) 42 42
O1 La1 O2W 88.3(2) 28_655 42
O1 La1 O2W 88.3(2) . 42
O1 La1 O2W 125.41(18) 19_655 42
O1W La1 O2W 66.89(17) . 42
O1W La1 O2W 66.89(17) 28_655 42
O2W La1 O2W 74.6(4) . 42
N1 Ni1 N1 86.1(4) 13 .
N1 Ni1 O2 75.4(2) 13 13
N1 Ni1 O2 108.6(2) . 13
N1 Ni1 O2 108.6(2) 13 26
N1 Ni1 O2 75.4(2) . 26
O2 Ni1 O2 49.5(4) 13 26
N1 Ni1 O2 108.6(2) 13 .
N1 Ni1 O2 75.4(2) . .
O2 Ni1 O2 174.8(5) 13 .
O2 Ni1 O2 130.2(4) 26 .
N1 Ni1 O2 75.4(2) 13 38
N1 Ni1 O2 108.6(2) . 38
O2 Ni1 O2 130.2(4) 13 38
O2 Ni1 O2 174.8(5) 26 38
O2 Ni1 O2 49.5(4) . 38
N1 Ni1 O2' 84.1(3) 13 13
N1 Ni1 O2' 155.8(2) . 13
O2 Ni1 O2' 47.4(3) 13 13
O2 Ni1 O2' 86.9(3) 26 13
O2 Ni1 O2' 128.8(3) . 13
O2 Ni1 O2' 90.3(3) 38 13
N1 Ni1 O2' 155.8(2) 13 26
N1 Ni1 O2' 84.1(3) . 26
O2 Ni1 O2' 86.9(3) 13 26
O2 Ni1 O2' 47.4(3) 26 26
O2 Ni1 O2' 90.3(3) . 26
O2 Ni1 O2' 128.8(3) 38 26
O2' Ni1 O2' 96.0(5) 13 26
N1 Ni1 O2' 155.8(2) 13 .
N1 Ni1 O2' 84.1(3) . .
O2 Ni1 O2' 128.8(3) 13 .
O2 Ni1 O2' 90.3(3) 26 .
O2 Ni1 O2' 47.4(3) . .
O2 Ni1 O2' 86.9(3) 38 .
O2' Ni1 O2' 112.8(5) 13 .
O2' Ni1 O2' 44.2(4) 26 .
N1 Ni1 O2' 84.1(3) 13 38
N1 Ni1 O2' 155.8(2) . 38
O2 Ni1 O2' 90.3(3) 13 38
O2 Ni1 O2' 128.8(3) 26 38
O2 Ni1 O2' 86.9(3) . 38
O2 Ni1 O2' 47.4(3) 38 38
O2' Ni1 O2' 44.2(4) 13 38
O2' Ni1 O2' 112.8(5) 26 38
O2' Ni1 O2' 96.0(5) . 38
O4W Ni2 O4W 180.0 . 25_665
O4W Ni2 O5W' 90.000(2) . 37_665
O4W Ni2 O5W' 90.000(2) 25_665 37_665
O4W Ni2 O5W' 90.0 . .
O4W Ni2 O5W' 90.0 25_665 .
O5W' Ni2 O5W' 90.000(2) 37_665 .
O4W Ni2 O5W' 90.0 . 25_665
O4W Ni2 O5W' 90.0 25_665 25_665
O5W' Ni2 O5W' 90.000(2) 37_665 25_665
O5W' Ni2 O5W' 180.000(1) . 25_665
O4W Ni2 O5W' 90.000(1) . 13
O4W Ni2 O5W' 90.000(1) 25_665 13
O5W' Ni2 O5W' 180.0 37_665 13
O5W' Ni2 O5W' 90.0 . 13
O5W' Ni2 O5W' 90.0 25_665 13
O4 Cl1 O3 110.2(5) . 9
O4 Cl1 O3 110.2(5) . .
O3 Cl1 O3 108.7(5) 9 .
O4 Cl1 O3 110.2(5) . 5
O3 Cl1 O3 108.7(5) 9 5
O3 Cl1 O3 108.7(5) . 5
O6 Cl2 O6 83.2(6) 26 4
O6 Cl2 O6 83.2(6) 26 .
O6 Cl2 O6 139.8(19) 4 .
O6 Cl2 O6 139.8(19) 26 27
O6 Cl2 O6 83.2(6) 4 27
O6 Cl2 O6 83.2(6) . 27
O6 Cl2 O5 110.1(9) 26 .
O6 Cl2 O5 110.1(9) 4 .
O6 Cl2 O5 110.1(9) . .
O6 Cl2 O5 110.1(9) 27 .
C1 N1 C1 91.5(11) 26 .
C1 N1 C3 96.0(7) 26 26
C1 N1 C3 125.0(8) . 26
C1 N1 C3 125.0(8) 26 .
C1 N1 C3 96.0(7) . .
C3 N1 C3 38.1(7) 26 .
C1 N1 C1' 24.1(6) 26 26
C1 N1 C1' 110.1(8) . 26
C3 N1 C1' 96.8(6) 26 26
C3 N1 C1' 133.7(6) . 26
C1 N1 C1' 110.1(8) 26 .
C1 N1 C1' 24.1(6) . .
C3 N1 C1' 133.7(6) 26 .
C3 N1 C1' 96.8(6) . .
C1' N1 C1' 122.5(9) 26 .
C1 N1 Ni1 119.5(6) 26 .
C1 N1 Ni1 119.5(6) . .
C3 N1 Ni1 103.3(5) 26 .
C3 N1 Ni1 103.3(5) . .
C1' N1 Ni1 96.2(5) 26 .
C1' N1 Ni1 96.2(5) . .
N1 C1 C2 109.2(9) . .
N1 C1 C1 44.2(5) . 26
C2 C1 C1 134.4(6) . 26
O1 C2 O2 127.4(11) . .
O1 C2 C1 115.6(11) . .
O2 C2 C1 116.9(9) . .
C2 O1 La1 157.2(8) . .
C2 O2 O2 151.0(6) . 38
C2 O2 Ni1 115.5(6) . .
O2 O2 Ni1 65.2(2) 38 .
C2' C1' N1 105.9(8) . .
O2' C2' O1' 123.7(10) . .
O2' C2' C1' 119.3(9) . .
O1' C2' C1' 116.9(10) . .
C2' O1' O1' 138.3(7) . 28_655
C2' O1' La1 150.4(8) . .
O1' O1' La1 70.1(2) 28_655 .
C2' O2' O2' 126.8(6) . 26
C2' O2' Ni1 111.1(7) . .
O2' O2' Ni1 67.9(2) 26 .
C3 C3 C3 90.000(1) 26 38
C3 C3 C3 47.8(7) 26 13
C3 C3 C3 42.2(7) 38 13
C3 C3 C4 88.1(5) 26 .
C3 C3 C4 122.5(7) 38 .
C3 C3 C4 112.1(7) 13 .
C3 C3 N1 70.9(3) 26 .
C3 C3 N1 120.8(4) 38 .
C3 C3 N1 99.2(6) 13 .
C4 C3 N1 112.6(9) . .
C3 C3 C4 57.5(4) 26 26
C3 C3 C4 117.0(6) 38 26
C3 C3 C4 88.6(7) 13 26
C4 C3 C4 30.6(7) . 26
N1 C3 C4 99.1(7) . 26
C4 C4 C5 96.2(6) 26 .
C4 C4 C3 91.9(5) 26 .
C5 C4 C3 110.8(11) . .
C4 C4 C3 57.5(4) 26 26
C5 C4 C3 111.1(10) . 26
C3 C4 C3 34.4(6) . 26
C4 C4 C5 54.1(6) 26 26
C5 C4 C5 42.1(10) . 26
C3 C4 C5 108.1(9) . 26
C3 C4 C5 86.1(7) 26 26
C5 C5 C5 90.000(2) 38 26
C5 C5 C4 126.1(7) 38 .
C5 C5 C4 83.8(6) 26 .
C5 C5 C5 51.5(10) 38 13
C5 C5 C5 38.5(10) 26 13
C4 C5 C5 106.4(9) . 13
C5 C5 C4 118.7(6) 38 26
C5 C5 C4 54.1(6) 26 26
C4 C5 C4 29.7(7) . 26
C5 C5 C4 80.8(9) 13 26
Cl2 O6 O6 48.4(3) . 26
Cl2 O6 O6 48.4(3) . 27
O6 O6 O6 90.000(2) 26 27
O5W O5W' O5W 163(3) 26 .
O5W O5W' Ni2 81.7(17) 26 .
O5W O5W' Ni2 81.7(17) . .

loop_
_geom_bond_atom_site_label_1
_geom_bond_atom_site_label_2
_geom_bond_distance
_geom_bond_site_symmetry_2
La1 O1' 2.414(9) 28_655
La1 O1' 2.414(9) 42
La1 O1' 2.414(9) .
La1 O1' 2.414(9) 19_655
La1 O1 2.493(7) 42
La1 O1 2.493(7) 28_655
La1 O1 2.493(7) .
La1 O1 2.493(7) 19_655
La1 O1W 2.582(9) .
La1 O1W 2.582(9) 28_655
La1 O2W 2.607(9) .
La1 O2W 2.607(9) 42
Ni1 N1 2.018(7) 13
Ni1 N1 2.018(7) .
Ni1 O2 2.034(7) 13
Ni1 O2 2.034(7) 26
Ni1 O2 2.034(7) .
Ni1 O2 2.034(7) 38
Ni1 O2' 2.052(7) 13
Ni1 O2' 2.052(7) 26
Ni1 O2' 2.052(7) .
Ni1 O2' 2.052(7) 38
Ni2 O4W 2.244(7) .
Ni2 O4W 2.244(7) 25_665
Ni2 O5W' 2.35(3) 37_665
Ni2 O5W' 2.35(3) .
Ni2 O5W' 2.35(3) 25_665
Ni2 O5W' 2.35(3) 13
Cl1 O4 1.34(3) .
Cl1 O3 1.390(10) 9
Cl1 O3 1.390(10) .
Cl1 O3 1.390(10) 5
Cl2 O6 1.262(15) 26
Cl2 O6 1.262(15) 4
Cl2 O6 1.262(15) .
Cl2 O6 1.262(15) 27
Cl2 O5 1.29(3) .
N1 C1 1.304(11) 26
N1 C1 1.304(11) .
N1 C3 1.578(12) 26
N1 C3 1.578(12) .
N1 C1' 1.737(11) 26
N1 C1' 1.737(11) .
C1 C2 1.471(16) .
C1 C1 1.87(2) 26
C2 O1 1.212(12) .
C2 O2 1.262(14) .
O2 O2 1.703(15) 38
C1' C2' 1.527(17) .
C2' O2' 1.235(13) .
C2' O1' 1.250(13) .
O1' O1' 1.640(16) 28_655
O2' O2' 1.543(14) 26
C3 C3 1.031(18) 26
C3 C3 1.139(19) 38
C3 C3 1.537(18) 13
C3 C4 1.542(15) .
C3 C4 1.827(14) 26
C4 C4 0.93(2) 26
C4 C5 1.52(2) .
C4 C3 1.827(14) 26
C4 C5 1.866(19) 26
C5 C5 1.00(3) 38
C5 C5 1.26(3) 26
C5 C5 1.61(3) 13
C5 C4 1.866(19) 26
O6 O6 1.68(2) 26
O6 O6 1.68(2) 27
O5W O5W' 1.35(2) .
O5W' O5W 1.35(2) 26
